data_7002893
loop_
_publ_author_name
'Zhang, Juwen'
'Yan, Pengfei'
'Li, Guangming'
'Hou, Guangfeng'
'Suda, Masayuki'
'Einaga, Yasuaki'

_publ_section_title
;
 Systematic investigation of an array of TCNQ lanthanide complexes:
 synthesis, structure and magnetic properties
;
_journal_issue 47
_journal_name_full 'Dalton Transactions'
_journal_page_first 10466
_journal_page_last 10473
_journal_paper_doi 10.1039/b909213g
_journal_year 2009
_chemical_formula_moiety 'C48 H36 Gd2 N16 O10, 2(C12 H4 N4), 6(H2 O)'
_chemical_formula_sum 'C72 H56 Gd2 N24 O16'
_chemical_formula_weight 1827.91
_chemical_name_systematic
;
?
;
_space_group_IT_number 2
_symmetry_cell_setting triclinic
_symmetry_space_group_name_Hall '-P 1'
_symmetry_space_group_name_H-M 'P -1'
_atom_sites_solution_hydrogens geom
_atom_sites_solution_primary direct
_atom_sites_solution_secondary difmap
_audit_creation_method SHELXL-97
_cell_angle_alpha 106.21(3)
_cell_angle_beta 102.56(3)
_cell_angle_gamma 100.34(3)
_cell_formula_units_Z 1
_cell_length_a 11.848(2)
_cell_length_b 13.338(3)
_cell_length_c 13.786(3)
_cell_measurement_reflns_used 15717
_cell_measurement_temperature 293(2)
_cell_measurement_theta_max 54.96
_cell_measurement_theta_min 6.17
_cell_volume 1973.7(9)
_computing_cell_refinement RAPID-AUTO
_computing_data_collection 'RAPID-AUTO (Rigaku Corporation, 1998)'
_computing_data_reduction 'CrystalStructure (Rigaku/MSC and Rigaku Corporation, 2002)'
_computing_molecular_graphics 'ORTEP-II (Johnson, 1976)'
_computing_structure_refinement SHELXL-97
_computing_structure_solution 'SHELXS-97 (Sheldrick, 1997)'
_diffrn_ambient_temperature 293(2)
_diffrn_measured_fraction_theta_full 0.972
_diffrn_measured_fraction_theta_max 0.972
_diffrn_measurement_device_type 'Rigaku RAXIS-RAPID'
_diffrn_measurement_method '\w scans'
_diffrn_radiation_monochromator graphite
_diffrn_radiation_source 'fine-focus sealed tube'
_diffrn_radiation_type MoK\a
_diffrn_radiation_wavelength 0.71073
_diffrn_reflns_av_R_equivalents 0.0490
_diffrn_reflns_av_sigmaI/netI 0.0652
_diffrn_reflns_limit_h_max 15
_diffrn_reflns_limit_h_min -15
_diffrn_reflns_limit_k_max 17
_diffrn_reflns_limit_k_min -16
_diffrn_reflns_limit_l_max 17
_diffrn_reflns_limit_l_min -17
_diffrn_reflns_number 18907
_diffrn_reflns_theta_full 27.48
_diffrn_reflns_theta_max 27.48
_diffrn_reflns_theta_min 3.08
_diffrn_standards_decay_% 0
_diffrn_standards_interval_count 0
_diffrn_standards_interval_time 0
_diffrn_standards_number 0
_exptl_absorpt_coefficient_mu 1.746
_exptl_absorpt_correction_T_max 0.7372
_exptl_absorpt_correction_T_min 0.6407
_exptl_absorpt_correction_type multi-scan
_exptl_absorpt_process_details
;
Higashi, T. (1995). Program for
Absorption Correction Correction. Rigaku Corporation, Tokyo, Japan.
;
_exptl_crystal_colour black
_exptl_crystal_density_diffrn 1.538
_exptl_crystal_density_method 'not measured'
_exptl_crystal_description block
_exptl_crystal_F_000 912
_exptl_crystal_size_max 0.28
_exptl_crystal_size_mid 0.26
_exptl_crystal_size_min 0.19
_refine_diff_density_max 1.649
_refine_diff_density_min -1.671
_refine_diff_density_rms 0.156
_refine_ls_extinction_method none
_refine_ls_goodness_of_fit_ref 1.071
_refine_ls_hydrogen_treatment constr
_refine_ls_matrix_type full
_refine_ls_number_parameters 507
_refine_ls_number_reflns 8778
_refine_ls_number_restraints 0
_refine_ls_restrained_S_all 1.071
_refine_ls_R_factor_all 0.0666
_refine_ls_R_factor_gt 0.0516
_refine_ls_shift/su_max 0.000
_refine_ls_shift/su_mean 0.000
_refine_ls_structure_factor_coef Fsqd
_refine_ls_weighting_details 'calc w=1/[\s^2^(Fo^2^)+(0.0803P)^2^+1.5046P] where P=(Fo^2^+2Fc^2^)/3'
_refine_ls_weighting_scheme calc
_refine_ls_wR_factor_gt 0.1358
_refine_ls_wR_factor_ref 0.1459
_reflns_number_gt 7145
_reflns_number_total 8778
_reflns_threshold_expression >2sigma(I)
_cod_data_source_file b909213g.txt
_cod_data_source_block zjw-3
_cod_depositor_comments
;
The following automatic conversions were performed:
'_symmetry_cell_setting' value 'Triclinic' changed to 'triclinic'
according to '/home/saulius/struct/CIF-dictionaries/cif_core.dic'
dictionary named 'cif_core.dic' version 2.4.1 from 2010-06-29.

Automatic conversion script
Id: cif_fix_enum 1527 2010-12-29 10:47:43Z saulius 
;
_cod_original_cell_volume 1973.8(7)
_cod_original_sg_symbol_H-M 'P-1 '
_cod_database_code 7002893

loop_
_symmetry_equiv_pos_as_xyz
'x, y, z'
'-x, -y, -z'

loop_
_atom_site_label
_atom_site_type_symbol
_atom_site_fract_x
_atom_site_fract_y
_atom_site_fract_z
_atom_site_U_iso_or_equiv
_atom_site_adp_type
_atom_site_occupancy
_atom_site_symmetry_multiplicity
_atom_site_calc_flag
_atom_site_refinement_flags
_atom_site_disorder_assembly
_atom_site_disorder_group
O8 O 0.2712 0.3121 0.9827 0.108(6) Uiso 0.40 1 d P A 4
H28 H 0.3162 0.3637 1.0373 0.162 Uiso 0.40 1 d PR A 4
H27 H 0.2103 0.3314 0.9553 0.162 Uiso 0.40 1 d PR A 4
O8' O 0.3007 1.2281(8) 0.9566 0.094(3) Uiso 0.60 1 d P B 3
H28' H 0.2840 1.1737 0.9022 0.142 Uiso 0.60 1 d PR B 3
H27' H 0.3415 1.2203 1.0107 0.142 Uiso 0.60 1 d PR B 3
O3' O 0.8159(8) 0.2623(7) -0.1117(6) 0.0411(17) Uiso 0.50 1 d P C 2
H29' H 0.8492 0.2161 -0.0921 0.062 Uiso 0.50 1 d PR C 2
H30' H 0.7414 0.2110 -0.1697 0.062 Uiso 0.50 1 d PR C 2
O3 O 0.8679(9) 0.3123(9) -0.0760(8) 0.056(2) Uiso 0.50 1 d P D 1
H29 H 0.9146 0.3844 -0.0112 0.084 Uiso 0.50 1 d PR D 1
H30 H 0.9098 0.2447 -0.0806 0.084 Uiso 0.50 1 d PR D 1
C1 C 0.9769(5) 0.2006(4) 0.1271(4) 0.0313(10) Uani 1 1 d . E 1
C2 C 1.0710(5) 0.1576(4) 0.1636(4) 0.0300(10) Uani 1 1 d . E 1
C3 C 1.1213(5) 0.1007(4) 0.0899(4) 0.0366(12) Uani 1 1 d . E 1
C4 C 1.1160(5) 0.1718(4) 0.2732(4) 0.0304(10) Uani 1 1 d . E 1
C5 C 1.0717(5) 0.2375(4) 0.3493(4) 0.0331(11) Uani 1 1 d . E 1
H1 H 1.0137 0.2714 0.3274 0.040 Uiso 1 1 calc R E 1
C6 C 1.1132(5) 0.2513(4) 0.4532(4) 0.0341(11) Uani 1 1 d . E 1
H2 H 1.0831 0.2949 0.5012 0.041 Uiso 1 1 calc R E 1
C7 C 1.2012(5) 0.2014(4) 0.4908(4) 0.0333(11) Uani 1 1 d . E 1
C8 C 1.2441(5) 0.1351(4) 0.4150(4) 0.0321(10) Uani 1 1 d . E 1
H3 H 1.3006 0.0999 0.4370 0.038 Uiso 1 1 calc R E 1
C9 C 1.2043(5) 0.1219(4) 0.3104(4) 0.0301(10) Uani 1 1 d . E 1
H4 H 1.2358 0.0795 0.2628 0.036 Uiso 1 1 calc R E 1
C10 C 1.3294(6) 0.1663(5) 0.6384(5) 0.0453(14) Uani 1 1 d . E 1
C11 C 1.2425(5) 0.2166(4) 0.5991(4) 0.0355(11) Uani 1 1 d . E 1
C12 C 1.2031(6) 0.2867(5) 0.6755(4) 0.0432(13) Uani 1 1 d . E 1
C13 C 0.5561(5) 0.4634(4) 0.1477(4) 0.0326(11) Uani 1 1 d . F 1
C14 C 0.5073(5) 0.5372(4) 0.2089(4) 0.0297(10) Uani 1 1 d . F 1
C15 C 0.4286(5) 0.5826(4) 0.1558(4) 0.0354(11) Uani 1 1 d . F 1
C16 C 0.5424(5) 0.5663(4) 0.3222(4) 0.0286(10) Uani 1 1 d . F 1
C17 C 0.6290(5) 0.5236(4) 0.3734(4) 0.0301(10) Uani 1 1 d . F 1
H5 H 0.6653 0.4782 0.3335 0.036 Uiso 1 1 calc R F 1
C18 C 0.6604(5) 0.5477(4) 0.4797(4) 0.0303(10) Uani 1 1 d . F 1
H6 H 0.7182 0.5188 0.5113 0.036 Uiso 1 1 calc R F 1
C19 C 0.6069(4) 0.6157(4) 0.5434(3) 0.0281(10) Uani 1 1 d . F 1
C20 C 0.5203(5) 0.6592(4) 0.4919(4) 0.0322(11) Uani 1 1 d . F 1
H7 H 0.4842 0.7050 0.5316 0.039 Uiso 1 1 calc R F 1
C21 C 0.4894(5) 0.6348(4) 0.3855(4) 0.0295(10) Uani 1 1 d . F 1
H8 H 0.4320 0.6639 0.3538 0.035 Uiso 1 1 calc R F 1
C22 C 0.7248(5) 0.5976(4) 0.7070(4) 0.0366(11) Uani 1 1 d . F 1
C23 C 0.6380(5) 0.6404(4) 0.6542(4) 0.0327(11) Uani 1 1 d . F 1
C24 C 0.5815(5) 0.7041(4) 0.7188(4) 0.0377(12) Uani 1 1 d . F 1
C25 C 0.1614(6) -0.0163(5) 0.7621(4) 0.0416(13) Uani 1 1 d . G 1
C26 C 0.0756(5) 0.0321(4) 0.7190(4) 0.0363(12) Uani 1 1 d . G 1
C27 C 0.0240(5) 0.0954(4) 0.7898(4) 0.0387(12) Uani 1 1 d . G 1
C28 C 0.0388(5) 0.0177(4) 0.6094(4) 0.0337(11) Uani 1 1 d . . 1
C29 C -0.0497(5) 0.0651(4) 0.5674(4) 0.0349(11) Uani 1 1 d . H 1
H9 H -0.0834 0.1078 0.6127 0.042 Uiso 1 1 calc R H 1
C30 C -0.0862(5) 0.0497(4) 0.4625(4) 0.0350(11) Uani 1 1 d . . 1
H10 H -0.1427 0.0835 0.4375 0.042 Uiso 1 1 calc R . 1
C31 C 0.2562(7) 0.7406(6) 0.5523(6) 0.0537(16) Uani 1 1 d . I 1
C32 C 0.1627(6) 0.6621(5) 0.4673(5) 0.0461(14) Uani 1 1 d . I 1
C33 C 0.1592(7) 0.6729(6) 0.3683(5) 0.0566(17) Uani 1 1 d . I 1
C34 C 0.0822(6) 0.5803(5) 0.4829(4) 0.0413(13) Uani 1 1 d . I 1
C35 C -0.0119(6) 0.5048(5) 0.3988(5) 0.0445(14) Uani 1 1 d . . 1
H11 H -0.0202 0.5075 0.3310 0.053 Uiso 1 1 calc R . 1
C36 C 0.0918(6) 0.5730(5) 0.5849(4) 0.0439(13) Uani 1 1 d . . 1
H12 H 0.1533 0.6216 0.6418 0.053 Uiso 1 1 calc R . 1
Gd1 Gd 0.70930(2) 0.27853(2) 0.011014(18) 0.03490(11) Uani 1 1 d . . 1
N1 N 0.8991(5) 0.2349(4) 0.0966(4) 0.0423(11) Uani 1 1 d . E 1
N2 N 1.1659(5) 0.0544(5) 0.0308(4) 0.0578(15) Uani 1 1 d . E 1
N3 N 1.3985(7) 0.1249(6) 0.6688(6) 0.077(2) Uani 1 1 d . E 1
N4 N 1.1738(6) 0.3438(5) 0.7382(4) 0.0614(15) Uani 1 1 d . E 1
N5 N 0.5967(5) 0.4025(4) 0.0999(3) 0.0409(11) Uani 1 1 d . F 1
N6 N 0.3640(5) 0.6201(4) 0.1081(4) 0.0499(13) Uani 1 1 d . . 1
N7 N 0.7929(6) 0.5671(5) 0.7523(5) 0.0612(15) Uani 1 1 d . F 1
N8 N 0.5338(5) 0.7538(4) 0.7705(4) 0.0527(13) Uani 1 1 d . F 1
N9 N 0.2287(6) -0.0591(5) 0.7950(4) 0.0615(16) Uani 1 1 d . G 1
N10 N -0.0181(6) 0.1436(5) 0.8458(4) 0.0601(15) Uani 1 1 d . G 1
N11 N 0.3327(6) 0.8060(5) 0.6189(6) 0.0695(17) Uani 1 1 d . I 1
N12 N 0.1633(9) 0.6864(7) 0.2907(6) 0.096(3) Uani 1 1 d . I 1
O1 O 0.5038(5) 0.1878(4) -0.0686(5) 0.0755(15) Uani 1 1 d . J 1
H13 H 0.4827 0.1224 -0.1099 0.113 Uiso 1 1 d R J 1
H14 H 0.4434 0.2032 -0.0495 0.113 Uiso 1 1 d R J 1
O2 O 0.6844(6) 0.0869(4) -0.0582(5) 0.0869(19) Uani 1 1 d . K 1
H15 H 0.7252 0.0473 -0.0359 0.130 Uiso 1 1 d R K 1
H16 H 0.6476 0.0556 -0.1236 0.130 Uiso 1 1 d R K 1
O4 O 0.8445(4) 0.4479(4) 0.1128(4) 0.0642(13) Uani 1 1 d . L 1
H19 H 0.8433 0.5104 0.1496 0.096 Uiso 1 1 d R L 1
H20 H 0.9168 0.4442 0.1258 0.096 Uiso 1 1 d R L 1
O5 O 0.6772(4) 0.2294(4) 0.1581(3) 0.0568(12) Uani 1 1 d . M 1
H21 H 0.6207 0.2435 0.1821 0.085 Uiso 1 1 d R M 1
H22 H 0.6927 0.1713 0.1647 0.085 Uiso 1 1 d R M 1
O6 O 0.0611(6) 0.4771(7) 0.0905(6) 0.116(3) Uani 1 1 d . N 1
H23 H 0.0923 0.4607 0.1453 0.173 Uiso 1 1 d R N 1
H24 H 0.0747 0.4314 0.0374 0.173 Uiso 1 1 d R N 1
O7 O 0.5379(7) 0.9901(5) 0.7469(6) 0.125(3) Uani 1 1 d . O 1
H25 H 0.5209 0.9848 0.8033 0.187 Uiso 1 1 d R O 1
H26 H 0.5315 0.9267 0.7065 0.187 Uiso 1 1 d R O 1

loop_
_atom_site_aniso_label
_atom_site_aniso_U_11
_atom_site_aniso_U_22
_atom_site_aniso_U_33
_atom_site_aniso_U_23
_atom_site_aniso_U_13
_atom_site_aniso_U_12
C1 0.037(3) 0.035(3) 0.028(2) 0.0130(19) 0.009(2) 0.019(2)
C2 0.032(3) 0.031(2) 0.033(2) 0.0139(19) 0.010(2) 0.018(2)
C3 0.045(3) 0.041(3) 0.026(2) 0.010(2) 0.007(2) 0.021(2)
C4 0.036(3) 0.028(2) 0.031(2) 0.0112(19) 0.012(2) 0.013(2)
C5 0.038(3) 0.036(3) 0.031(2) 0.013(2) 0.013(2) 0.019(2)
C6 0.040(3) 0.038(3) 0.030(2) 0.012(2) 0.015(2) 0.016(2)
C7 0.041(3) 0.032(2) 0.029(2) 0.013(2) 0.012(2) 0.008(2)
C8 0.033(3) 0.034(3) 0.035(3) 0.018(2) 0.007(2) 0.014(2)
C9 0.039(3) 0.031(2) 0.028(2) 0.0131(19) 0.012(2) 0.018(2)
C10 0.050(4) 0.045(3) 0.037(3) 0.018(2) 0.003(3) 0.005(3)
C11 0.040(3) 0.036(3) 0.031(3) 0.016(2) 0.009(2) 0.007(2)
C12 0.051(4) 0.050(3) 0.030(3) 0.018(2) 0.015(3) 0.006(3)
C13 0.039(3) 0.039(3) 0.026(2) 0.015(2) 0.009(2) 0.017(2)
C14 0.039(3) 0.034(2) 0.023(2) 0.0124(19) 0.012(2) 0.017(2)
C15 0.045(3) 0.047(3) 0.024(2) 0.014(2) 0.015(2) 0.025(3)
C16 0.033(3) 0.035(2) 0.022(2) 0.0125(18) 0.0100(19) 0.012(2)
C17 0.035(3) 0.032(2) 0.030(2) 0.0110(19) 0.014(2) 0.017(2)
C18 0.033(3) 0.032(2) 0.030(2) 0.0127(19) 0.008(2) 0.014(2)
C19 0.032(3) 0.031(2) 0.021(2) 0.0096(18) 0.0057(19) 0.008(2)
C20 0.037(3) 0.033(3) 0.036(3) 0.013(2) 0.018(2) 0.021(2)
C21 0.031(3) 0.034(2) 0.027(2) 0.0117(19) 0.009(2) 0.015(2)
C22 0.041(3) 0.041(3) 0.028(2) 0.015(2) 0.007(2) 0.009(2)
C23 0.042(3) 0.033(3) 0.026(2) 0.0104(19) 0.012(2) 0.011(2)
C24 0.042(3) 0.039(3) 0.030(3) 0.012(2) 0.009(2) 0.006(2)
C25 0.055(4) 0.046(3) 0.037(3) 0.020(2) 0.023(3) 0.025(3)
C26 0.047(3) 0.040(3) 0.034(3) 0.018(2) 0.023(2) 0.020(2)
C27 0.050(3) 0.038(3) 0.035(3) 0.016(2) 0.015(3) 0.020(3)
C28 0.046(3) 0.029(2) 0.039(3) 0.018(2) 0.024(2) 0.016(2)
C29 0.048(3) 0.034(3) 0.039(3) 0.018(2) 0.025(2) 0.026(2)
C30 0.048(3) 0.034(3) 0.041(3) 0.021(2) 0.024(3) 0.026(2)
C31 0.061(5) 0.052(4) 0.069(4) 0.028(3) 0.034(4) 0.035(4)
C32 0.055(4) 0.044(3) 0.049(3) 0.018(3) 0.020(3) 0.027(3)
C33 0.078(5) 0.059(4) 0.054(4) 0.030(3) 0.031(4) 0.035(4)
C34 0.054(4) 0.043(3) 0.039(3) 0.014(2) 0.021(3) 0.033(3)
C35 0.059(4) 0.050(3) 0.037(3) 0.018(2) 0.021(3) 0.031(3)
C36 0.053(4) 0.049(3) 0.034(3) 0.011(2) 0.013(3) 0.025(3)
Gd1 0.04420(18) 0.04482(17) 0.02593(15) 0.01475(11) 0.01135(11) 0.02985(13)
N1 0.049(3) 0.056(3) 0.032(2) 0.020(2) 0.013(2) 0.028(2)
N2 0.058(4) 0.077(4) 0.040(3) 0.009(3) 0.017(3) 0.035(3)
N3 0.080(5) 0.075(4) 0.077(4) 0.041(4) -0.005(4) 0.026(4)
N4 0.079(4) 0.065(4) 0.045(3) 0.014(3) 0.032(3) 0.022(3)
N5 0.053(3) 0.051(3) 0.030(2) 0.014(2) 0.020(2) 0.032(2)
N6 0.071(4) 0.067(3) 0.034(2) 0.028(2) 0.022(2) 0.045(3)
N7 0.058(4) 0.072(4) 0.059(4) 0.037(3) 0.003(3) 0.021(3)
N8 0.071(4) 0.055(3) 0.044(3) 0.017(2) 0.030(3) 0.026(3)
N9 0.081(4) 0.087(4) 0.055(3) 0.045(3) 0.036(3) 0.062(4)
N10 0.082(4) 0.066(4) 0.048(3) 0.018(3) 0.031(3) 0.042(3)
N11 0.066(4) 0.056(4) 0.082(5) 0.013(3) 0.025(4) 0.018(3)
N12 0.144(8) 0.110(6) 0.068(5) 0.058(4) 0.048(5) 0.053(6)
O1 0.054(3) 0.065(3) 0.088(4) 0.000(3) 0.012(3) 0.017(3)
O2 0.091(4) 0.060(3) 0.093(4) 0.000(3) -0.003(3) 0.052(3)
O4 0.046(3) 0.063(3) 0.069(3) 0.003(2) 0.006(2) 0.022(2)
O5 0.072(3) 0.079(3) 0.058(3) 0.044(2) 0.043(2) 0.050(3)
O6 0.083(5) 0.149(7) 0.126(6) 0.091(5) 0.005(4) 0.018(5)
O7 0.128(6) 0.055(4) 0.134(6) 0.016(4) -0.055(5) 0.019(4)

loop_
_atom_type_symbol
_atom_type_description
_atom_type_scat_dispersion_real
_atom_type_scat_dispersion_imag
_atom_type_scat_source
C C 0.0033 0.0016 'International Tables Vol C Tables 4.2.6.8 and 6.1.1.4'
H H 0.0000 0.0000 'International Tables Vol C Tables 4.2.6.8 and 6.1.1.4'
N N 0.0061 0.0033 'International Tables Vol C Tables 4.2.6.8 and 6.1.1.4'
O O 0.0106 0.0060 'International Tables Vol C Tables 4.2.6.8 and 6.1.1.4'
Gd Gd -0.1653 3.9035 'International Tables Vol C Tables 4.2.6.8 and 6.1.1.4'

loop_
_geom_angle_atom_site_label_1
_geom_angle_atom_site_label_2
_geom_angle_atom_site_label_3
_geom_angle
_geom_angle_site_symmetry_1
_geom_angle_site_symmetry_3
_geom_angle_publ_flag
H28 O8 H27 109.8 . . ?
H28' O8' H27' 113.3 . . ?
H29' O3' H30' 100.2 . . ?
H29' O3' H30 36.2 . . ?
H30' O3' H30 128.2 . . ?
Gd1 O3 H29' 77.6 . . ?
Gd1 O3 H29 90.4 . . ?
H29' O3 H29 136.6 . . ?
Gd1 O3 H30 105.5 . . ?
H29' O3 H30 35.5 . . ?
H29 O3 H30 114.8 . . ?
N1 C1 C2 179.3(6) . . ?
C3 C2 C1 118.1(5) . . ?
C3 C2 C4 120.3(4) . . ?
C1 C2 C4 121.5(4) . . ?
N2 C3 C2 178.1(6) . . ?
C9 C4 C5 117.4(4) . . ?
C9 C4 C2 122.3(4) . . ?
C5 C4 C2 120.3(4) . . ?
C6 C5 C4 120.9(5) . . ?
C6 C5 H1 119.6 . . ?
C4 C5 H1 119.6 . . ?
C5 C6 C7 121.9(5) . . ?
C5 C6 H2 119.1 . . ?
C7 C6 H2 119.1 . . ?
C11 C7 C6 120.8(5) . . ?
C11 C7 C8 121.9(5) . . ?
C6 C7 C8 117.2(4) . . ?
C9 C8 C7 121.4(5) . . ?
C9 C8 H3 119.3 . . ?
C7 C8 H3 119.3 . . ?
C8 C9 C4 121.2(4) . . ?
C8 C9 H4 119.4 . . ?
C4 C9 H4 119.4 . . ?
N3 C10 C11 179.2(8) . . ?
C7 C11 C10 121.9(5) . . ?
C7 C11 C12 121.9(5) . . ?
C10 C11 C12 116.2(5) . . ?
N4 C12 C11 178.6(7) . . ?
N5 C13 C14 178.3(5) . . ?
C15 C14 C13 117.0(4) . . ?
C15 C14 C16 122.6(4) . . ?
C13 C14 C16 120.4(4) . . ?
N6 C15 C14 177.7(5) . . ?
C21 C16 C17 117.5(4) . . ?
C21 C16 C14 121.8(4) . . ?
C17 C16 C14 120.6(4) . . ?
C18 C17 C16 121.4(4) . . ?
C18 C17 H5 119.3 . . ?
C16 C17 H5 119.3 . . ?
C17 C18 C19 121.2(4) . . ?
C17 C18 H6 119.4 . . ?
C19 C18 H6 119.4 . . ?
C18 C19 C23 121.7(4) . . ?
C18 C19 C20 117.4(4) . . ?
C23 C19 C20 120.9(4) . . ?
C21 C20 C19 121.0(4) . . ?
C21 C20 H7 119.5 . . ?
C19 C20 H7 119.5 . . ?
C20 C21 C16 121.4(4) . . ?
C20 C21 H8 119.3 . . ?
C16 C21 H8 119.3 . . ?
N7 C22 C23 177.0(6) . . ?
C24 C23 C19 122.6(5) . . ?
C24 C23 C22 115.7(5) . . ?
C19 C23 C22 121.6(5) . . ?
N8 C24 C23 178.6(6) . . ?
N9 C25 C26 177.6(7) . . ?
C25 C26 C27 117.0(5) . . ?
C25 C26 C28 122.6(5) . . ?
C27 C26 C28 120.4(5) . . ?
N10 C27 C26 178.6(7) . . ?
C29 C28 C30 117.8(5) . 2_556 ?
C29 C28 C26 121.6(4) . . ?
C30 C28 C26 120.6(5) 2_556 . ?
C30 C29 C28 121.5(4) . . ?
C30 C29 H9 119.2 . . ?
C28 C29 H9 119.2 . . ?
C29 C30 C28 120.7(5) . 2_556 ?
C29 C30 H10 119.7 . . ?
C28 C30 H10 119.7 2_556 . ?
N11 C31 C32 177.8(7) . . ?
C33 C32 C34 123.7(6) . . ?
C33 C32 C31 114.3(6) . . ?
C34 C32 C31 122.0(6) . . ?
N12 C33 C32 175.6(9) . . ?
C35 C34 C32 121.5(5) . . ?
C35 C34 C36 117.6(5) . . ?
C32 C34 C36 120.9(6) . . ?
C36 C35 C34 121.1(5) 2_566 . ?
C36 C35 H11 119.4 2_566 . ?
C34 C35 H11 119.4 . . ?
C35 C36 C34 121.3(6) 2_566 . ?
C35 C36 H12 119.4 2_566 . ?
C34 C36 H12 119.4 . . ?
O4 Gd1 O1 144.10(18) . . ?
O4 Gd1 O5 95.24(18) . . ?
O1 Gd1 O5 84.00(19) . . ?
O4 Gd1 O2 145.90(19) . . ?
O1 Gd1 O2 69.5(2) . . ?
O5 Gd1 O2 80.3(2) . . ?
O4 Gd1 O3 71.3(3) . . ?
O1 Gd1 O3 128.3(3) . . ?
O5 Gd1 O3 141.0(3) . . ?
O2 Gd1 O3 91.0(3) . . ?
O4 Gd1 N6 83.59(19) . 2_665 ?
O1 Gd1 N6 75.8(2) . 2_665 ?
O5 Gd1 N6 141.94(15) . 2_665 ?
O2 Gd1 N6 120.40(19) . 2_665 ?
O3 Gd1 N6 74.5(3) . 2_665 ?
O4 Gd1 N5 71.02(17) . . ?
O1 Gd1 N5 74.68(18) . . ?
O5 Gd1 N5 72.18(14) . . ?
O2 Gd1 N5 136.5(2) . . ?
O3 Gd1 N5 131.2(3) . . ?
N6 Gd1 N5 71.54(15) 2_665 . ?
O4 Gd1 N1 74.72(17) . . ?
O1 Gd1 N1 137.42(18) . . ?
O5 Gd1 N1 72.82(15) . . ?
O2 Gd1 N1 71.65(18) . . ?
O3 Gd1 N1 68.4(3) . . ?
N6 Gd1 N1 141.32(17) 2_665 . ?
N5 Gd1 N1 127.58(15) . . ?
O4 Gd1 H29' 94.3 . . ?
O1 Gd1 H29' 115.4 . . ?
O5 Gd1 H29' 125.4 . . ?
O2 Gd1 H29' 63.2 . . ?
O3 Gd1 H29' 28.0 . . ?
N6 Gd1 H29' 92.6 2_665 . ?
N5 Gd1 H29' 159.1 . . ?
N1 Gd1 H29' 58.4 . . ?
O4 Gd1 H30' 110.9 . . ?
O1 Gd1 H30' 87.7 . . ?
O5 Gd1 H30' 144.8 . . ?
O2 Gd1 H30' 64.8 . . ?
O3 Gd1 H30' 41.7 . . ?
N6 Gd1 H30' 66.9 2_665 . ?
N5 Gd1 H30' 137.7 . . ?
N1 Gd1 H30' 91.3 . . ?
H29' Gd1 H30' 33.4 . . ?
C1 N1 Gd1 170.5(5) . . ?
C13 N5 Gd1 173.3(5) . . ?
C15 N6 Gd1 159.9(5) . 2_665 ?
Gd1 O1 H13 120.6 . . ?
Gd1 O1 H14 128.5 . . ?
H13 O1 H14 108.3 . . ?
Gd1 O2 H15 129.7 . . ?
Gd1 O2 H16 117.0 . . ?
H15 O2 H16 109.6 . . ?
Gd1 O4 H19 139.1 . . ?
Gd1 O4 H20 112.2 . . ?
H19 O4 H20 107.7 . . ?
Gd1 O5 H21 120.6 . . ?
Gd1 O5 H22 118.6 . . ?
H21 O5 H22 112.4 . . ?
H23 O6 H24 104.9 . . ?
H25 O7 H26 108.0 . . ?

loop_
_geom_bond_atom_site_label_1
_geom_bond_atom_site_label_2
_geom_bond_distance
_geom_bond_site_symmetry_2
_geom_bond_publ_flag
O8 H28 0.8530 . ?
O8 H27 0.8556 . ?
O8' H28' 0.8425 . ?
O8' H27' 0.8402 . ?
O3' H29' 0.8619 . ?
O3' H30' 1.0281 . ?
O3' H30 1.1915 . ?
O3 Gd1 2.481(9) . ?
O3 H29' 1.2090 . ?
O3 H29 1.0702 . ?
O3 H30 1.0974 . ?
C1 N1 1.152(7) . ?
C1 C2 1.405(7) . ?
C2 C3 1.399(7) . ?
C2 C4 1.434(7) . ?
C3 N2 1.161(7) . ?
C4 C9 1.417(7) . ?
C4 C5 1.427(7) . ?
C5 C6 1.357(7) . ?
C5 H1 0.9300 . ?
C6 C7 1.416(7) . ?
C6 H2 0.9300 . ?
C7 C11 1.410(7) . ?
C7 C8 1.417(7) . ?
C8 C9 1.366(7) . ?
C8 H3 0.9300 . ?
C9 H4 0.9300 . ?
C10 N3 1.137(9) . ?
C10 C11 1.419(8) . ?
C11 C12 1.423(8) . ?
C12 N4 1.142(8) . ?
C13 N5 1.142(6) . ?
C13 C14 1.403(7) . ?
C14 C15 1.388(7) . ?
C14 C16 1.443(6) . ?
C15 N6 1.171(7) . ?
C16 C21 1.411(6) . ?
C16 C17 1.412(7) . ?
C17 C18 1.360(7) . ?
C17 H5 0.9300 . ?
C18 C19 1.415(7) . ?
C18 H6 0.9300 . ?
C19 C23 1.418(6) . ?
C19 C20 1.420(7) . ?
C20 C21 1.359(7) . ?
C20 H7 0.9300 . ?
C21 H8 0.9300 . ?
C22 N7 1.117(7) . ?
C22 C23 1.424(8) . ?
C23 C24 1.415(7) . ?
C24 N8 1.146(7) . ?
C25 N9 1.148(7) . ?
C25 C26 1.410(8) . ?
C26 C27 1.423(7) . ?
C26 C28 1.426(7) . ?
C27 N10 1.124(7) . ?
C28 C29 1.419(7) . ?
C28 C30 1.425(7) 2_556 ?
C29 C30 1.360(7) . ?
C29 H9 0.9300 . ?
C30 C28 1.425(7) 2_556 ?
C30 H10 0.9300 . ?
C31 N11 1.154(9) . ?
C31 C32 1.425(10) . ?
C32 C33 1.404(9) . ?
C32 C34 1.412(9) . ?
C33 N12 1.144(9) . ?
C34 C35 1.410(9) . ?
C34 C36 1.417(8) . ?
C35 C36 1.376(9) 2_566 ?
C35 H11 0.9300 . ?
C36 C35 1.376(9) 2_566 ?
C36 H12 0.9300 . ?
Gd1 O4 2.365(5) . ?
Gd1 O1 2.374(5) . ?
Gd1 O5 2.383(4) . ?
Gd1 O2 2.403(5) . ?
Gd1 N6 2.514(5) 2_665 ?
Gd1 N5 2.527(4) . ?
Gd1 N1 2.546(5) . ?
Gd1 H29' 2.5147 . ?
Gd1 H30' 2.5382 . ?
N6 Gd1 2.514(5) 2_665 ?
O1 H13 0.8547 . ?
O1 H14 0.8541 . ?
O2 H15 0.8517 . ?
O2 H16 0.8556 . ?
O4 H19 0.8500 . ?
O4 H20 0.8500 . ?
O5 H21 0.8361 . ?
O5 H22 0.8517 . ?
O6 H23 0.8693 . ?
O6 H24 0.8779 . ?
O7 H25 0.8628 . ?
O7 H26 0.8524 . ?

loop_
_geom_hbond_atom_site_label_D
_geom_hbond_atom_site_label_H
_geom_hbond_atom_site_label_A
_geom_hbond_distance_DH
_geom_hbond_distance_HA
_geom_hbond_distance_DA
_geom_hbond_angle_DHA
_geom_hbond_site_symmetry_A
O2 H15 N2 0.85 2.04 2.855(7) 160.6 2_755
O2 H16 O7 0.86 1.83 2.671(9) 166.7 1_544
O4 H19 N4 0.85 2.19 3.034(7) 169.5 2_766
O4 H20 O6 0.85 1.89 2.624(9) 144.1 1_655
O5 H21 N8 0.84 2.08 2.900(7) 168.8 2_666
O5 H22 N9 0.85 2.04 2.870(7) 165.1 2_656
O6 H23 N7 0.87 1.90 2.736(8) 160.3 2_666
O7 H26 N11 0.85 2.43 2.937(10) 118.6 .
